data_4031470
loop_
_publ_author_name
'Lazoryak, B.I.'
'Efremov, V.A.'

_publ_section_title
;
 Phases with variable composition Na2x M(III)2x Sc2/(1-x) (Mo O4)3 (M =
 Zn, Cd, Mg)
;
_journal_name_full
;
Russian Journal of Inorganic Chemistry (= Zhurnal Neorganicheskoi Khimii)
;
_journal_page_first 365
_journal_page_last 368
_journal_volume 32
_journal_year 1987
_chemical_formula_sum 'Mo3 Na0.625 O12 Sc1.375 Zn0.625'
_chemical_name_systematic 'Na.625 (Zn.625 Sc1.375) (Mo O4)3'
_space_group_IT_number 167
_symmetry_space_group_name_Hall '-R 3 2"c'
_symmetry_space_group_name_H-M 'R -3 c :H'
_cell_angle_alpha 90
_cell_angle_beta 90
_cell_angle_gamma 120
_cell_formula_units_Z 6
_cell_length_a 9.526
_cell_length_b 9.526
_cell_length_c 23.392
_cell_volume 1838.312
_citation_journal_id_ASTM RJICAQ
_cod_data_source_file Lazoryak_RJICAQ_1987_1481.cif
_cod_data_source_block Mo3Na0.625O12Sc1.375Zn0.625
_cod_database_code 4031470

loop_
_symmetry_equiv_pos_as_xyz
x,y,z
-y,x-y,z
-x+y,-x,z
y,x,-z+1/2
-x,-x+y,-z+1/2
x-y,-y,-z+1/2
-x,-y,-z
y,-x+y,-z
x-y,x,-z
-y,-x,z-1/2
x,x-y,z-1/2
-x+y,y,z-1/2
x+2/3,y+1/3,z+1/3
-y+2/3,x-y+1/3,z+1/3
-x+y+2/3,-x+1/3,z+1/3
y+2/3,x+1/3,-z+5/6
-x+2/3,-x+y+1/3,-z+5/6
x-y+2/3,-y+1/3,-z+5/6
-x+2/3,-y+1/3,-z+1/3
y+2/3,-x+y+1/3,-z+1/3
x-y+2/3,x+1/3,-z+1/3
-y+2/3,-x+1/3,z-1/6
x+2/3,x-y+1/3,z-1/6
-x+y+2/3,y+1/3,z-1/6
x+1/3,y+2/3,z+2/3
-y+1/3,x-y+2/3,z+2/3
-x+y+1/3,-x+2/3,z+2/3
y+1/3,x+2/3,-z+7/6
-x+1/3,-x+y+2/3,-z+7/6
x-y+1/3,-y+2/3,-z+7/6
-x+1/3,-y+2/3,-z+2/3
y+1/3,-x+y+2/3,-z+2/3
x-y+1/3,x+2/3,-z+2/3
-y+1/3,-x+2/3,z+1/6
x+1/3,x-y+2/3,z+1/6
-x+y+1/3,y+2/3,z+1/6

loop_
_atom_site_label
_atom_site_type_symbol
_atom_site_fract_x
_atom_site_fract_y
_atom_site_fract_z
_atom_site_occupancy
_atom_site_U_iso_or_equiv
O2 O-2 0.009 0.1846 0.1885 1 0.0
O1 O-2 0.1876 0.1594 0.0835 1 0.0
Na1 Na+1 0 0 0 0.5 0.0
Mo1 Mo+6 0 0.2852 0.25 1 0.0
Zn1 Zn+2 0 0 0.1384 0.3125 0.0
Sc1 Sc+3 0 0 0.1384 0.6875 0.0
